data_4514397
loop_
_publ_author_name
'Yuan, Hongmei'
'Brennessel, William W.'
'Jones, William D.'

_publ_section_title
;
 Effect of Carboxylate Ligands on Alkane Dehydrogenation with (dmPhebox)Ir
 Complexes
;
_journal_issue 3
_journal_name_full 'ACS Catalysis'
_journal_page_first 2326
_journal_paper_doi 10.1021/acscatal.7b04057
_journal_volume 8
_journal_year 2018
_chemical_formula_moiety 'C28 H39 Ir N2 O7'
_chemical_formula_sum 'C28 H39 Ir N2 O7'
_chemical_formula_weight 707.81
_chemical_name_common jonhy09
_chemical_name_systematic (Me2PheBox)Ir(O2CH=CMe2)(H2O)
_space_group_crystal_system monoclinic
_space_group_IT_number 14
_space_group_name_Hall '-P 2ybc'
_space_group_name_H-M_alt 'P 1 21/c 1'
_symmetry_space_group_name_Hall '-P 2ybc'
_symmetry_space_group_name_H-M 'P 1 21/c 1'
_atom_sites_solution_hydrogens mixed
_atom_sites_solution_primary dual
_atom_sites_solution_secondary difmap
_audit_creation_method SHELXL-2017/1
_cell_angle_alpha 90
_cell_angle_beta 94.1960(15)
_cell_angle_gamma 90
_cell_formula_units_Z 8
_cell_length_a 12.1132(12)
_cell_length_b 39.536(4)
_cell_length_c 11.7754(11)
_cell_measurement_reflns_used 4029
_cell_measurement_temperature 100.0(5)
_cell_measurement_theta_max 27.91
_cell_measurement_theta_min 2.32
_cell_volume 5624.2(10)
_computing_cell_refinement 'SAINT (Bruker, 2013)'
_computing_data_collection 'APEX3 (Bruker, 2017)'
_computing_data_reduction 'SAINT (Bruker, 2013)'
_computing_molecular_graphics 'SHELXTL (Sheldrick, 2008)'
_computing_publication_material 'SHELXTL (Sheldrick, 2008)'
_computing_structure_refinement 'SHELXL-2017/1 (Sheldrick, 2015b)'
_computing_structure_solution 'SHELXT-2014/5 (Sheldrick, 2015a)'
_diffrn_ambient_temperature 100.0(5)
_diffrn_measured_fraction_theta_full 0.997
_diffrn_measured_fraction_theta_max 0.997
_diffrn_measurement_device_type 'Bruker SMART APEX II CCD platform'
_diffrn_measurement_method '\w scans'
_diffrn_radiation_type MoK\a
_diffrn_radiation_wavelength 0.71073
_diffrn_reflns_av_R_equivalents 0.1176
_diffrn_reflns_av_unetI/netI 0.1011
_diffrn_reflns_Laue_measured_fraction_full 0.997
_diffrn_reflns_Laue_measured_fraction_max 0.997
_diffrn_reflns_limit_h_max 18
_diffrn_reflns_limit_h_min -18
_diffrn_reflns_limit_k_max 59
_diffrn_reflns_limit_k_min -59
_diffrn_reflns_limit_l_max 17
_diffrn_reflns_limit_l_min -17
_diffrn_reflns_number 105751
_diffrn_reflns_point_group_measured_fraction_full 0.997
_diffrn_reflns_point_group_measured_fraction_max 0.997
_diffrn_reflns_theta_full 32.577
_diffrn_reflns_theta_max 32.590
_diffrn_reflns_theta_min 1.809
_diffrn_source 'fine-focus sealed tube'
_exptl_absorpt_coefficient_mu 4.795
_exptl_absorpt_correction_T_max 0.1758
_exptl_absorpt_correction_T_min 0.1118
_exptl_absorpt_correction_type multi-scan
_exptl_absorpt_process_details 'SADABS-2016/2 (Krause et al., 2015)'
_exptl_crystal_colour yellow-orange
_exptl_crystal_density_diffrn 1.672
_exptl_crystal_description plate
_exptl_crystal_F_000 2832
_exptl_crystal_size_max 0.36
_exptl_crystal_size_mid 0.15
_exptl_crystal_size_min 0.05
_refine_diff_density_max 1.784
_refine_diff_density_min -2.139
_refine_diff_density_rms 0.220
_refine_ls_extinction_method none
_refine_ls_goodness_of_fit_ref 1.026
_refine_ls_hydrogen_treatment constr
_refine_ls_matrix_type full
_refine_ls_number_parameters 705
_refine_ls_number_reflns 20442
_refine_ls_number_restraints 0
_refine_ls_restrained_S_all 1.026
_refine_ls_R_factor_all 0.1021
_refine_ls_R_factor_gt 0.0531
_refine_ls_shift/su_max 0.003
_refine_ls_shift/su_mean 0.000
_refine_ls_structure_factor_coef Fsqd
_refine_ls_weighting_details 'w=1/[\s^2^(Fo^2^)+(0.0290P)^2^+2.2515P] where P=(Fo^2^+2Fc^2^)/3'
_refine_ls_weighting_scheme calc
_refine_ls_wR_factor_gt 0.0945
_refine_ls_wR_factor_ref 0.1102
_reflns_Friedel_coverage 0.000
_reflns_number_gt 12957
_reflns_number_total 20442
_reflns_threshold_expression 'I > 2\s(I)'
_cod_data_source_file cs7b04057_si_002.cif
_cod_data_source_block 1e
_cod_depositor_comments 'Adding full bibliography for 4514394--4514397.cif.'
_cod_original_cell_volume 5624.3(9)
_cod_database_code 4514397
_shelx_shelxl_version_number 2017/1
_shelx_space_group_comment
; 
The symmetry employed for this shelxl refinement is uniquely defined 
by the following loop, which should always be used as a source of 
symmetry information in preference to the above space-group names. 
They are only intended as comments. 
;
_shelx_estimated_absorpt_t_min 0.277
_shelx_estimated_absorpt_t_max 0.795

loop_
_space_group_symop_operation_xyz
'x, y, z'
'-x, y+1/2, -z+1/2'
'-x, -y, -z'
'x, -y-1/2, z-1/2'

loop_
_atom_site_label
_atom_site_type_symbol
_atom_site_fract_x
_atom_site_fract_y
_atom_site_fract_z
_atom_site_U_iso_or_equiv
_atom_site_adp_type
_atom_site_occupancy
_atom_site_site_symmetry_order
_atom_site_calc_flag
_atom_site_refinement_flags_posn
_atom_site_refinement_flags_adp
Ir1 Ir 0.78949(2) 0.67033(2) 0.27990(2) 0.01636(5) Uani 1 1 d . .
O1 O 0.9482(3) 0.67440(9) 0.3566(3) 0.0203(8) Uani 1 1 d . .
O2 O 0.9431(3) 0.73035(10) 0.3953(3) 0.0281(9) Uani 1 1 d . .
O3 O 0.6374(3) 0.66187(9) 0.1994(3) 0.0205(8) Uani 1 1 d . .
O4 O 0.5642(3) 0.71427(10) 0.2170(3) 0.0299(9) Uani 1 1 d . .
O5 O 0.9176(3) 0.61882(9) 0.0176(3) 0.0217(8) Uani 1 1 d . .
O6 O 0.6778(3) 0.62288(9) 0.5612(3) 0.0222(8) Uani 1 1 d . .
O7 O 0.7740(3) 0.72549(9) 0.2494(3) 0.0238(8) Uani 1 1 d . .
H7A H 0.704571 0.726919 0.254769 0.036 Uiso 1 1 d R U
H7B H 0.815362 0.732989 0.305229 0.036 Uiso 1 1 d R U
N1 N 0.8583(3) 0.65944(11) 0.1309(4) 0.0191(9) Uani 1 1 d . .
N2 N 0.7243(3) 0.66228(11) 0.4357(3) 0.0177(9) Uani 1 1 d . .
C1 C 0.9920(4) 0.70282(13) 0.3902(4) 0.0201(11) Uani 1 1 d . .
C2 C 1.1128(4) 0.70249(14) 0.4287(5) 0.0248(12) Uani 1 1 d . .
H2 H 1.141791 0.723417 0.457083 0.030 Uiso 1 1 calc R U
C3 C 1.1853(5) 0.67722(14) 0.4290(5) 0.0259(12) Uani 1 1 d . .
C4 C 1.1650(5) 0.64154(15) 0.3910(5) 0.0314(14) Uani 1 1 d . .
H4A H 1.089296 0.639466 0.356112 0.047 Uiso 1 1 calc R U
H4B H 1.174606 0.626364 0.456740 0.047 Uiso 1 1 calc R U
H4C H 1.217661 0.635407 0.335092 0.047 Uiso 1 1 calc R U
C5 C 1.3062(5) 0.68378(16) 0.4693(5) 0.0335(14) Uani 1 1 d . .
H5A H 1.315789 0.707698 0.489478 0.050 Uiso 1 1 calc R U
H5B H 1.353627 0.678113 0.408085 0.050 Uiso 1 1 calc R U
H5C H 1.326628 0.669733 0.536096 0.050 Uiso 1 1 calc R U
C6 C 0.5577(4) 0.68405(13) 0.1876(4) 0.0184(10) Uani 1 1 d . .
C7 C 0.4545(4) 0.66837(14) 0.1361(4) 0.0222(11) Uani 1 1 d . .
H7 H 0.461250 0.645608 0.111706 0.027 Uiso 1 1 calc R U
C8 C 0.3533(4) 0.68182(13) 0.1194(4) 0.0205(11) Uani 1 1 d . .
C9 C 0.2586(4) 0.66078(15) 0.0692(5) 0.0267(12) Uani 1 1 d . .
H9A H 0.286210 0.638586 0.047395 0.040 Uiso 1 1 calc R U
H9B H 0.223938 0.672172 0.001813 0.040 Uiso 1 1 calc R U
H9C H 0.203838 0.657848 0.125728 0.040 Uiso 1 1 calc R U
C10 C 0.3224(5) 0.71708(16) 0.1484(6) 0.0406(16) Uani 1 1 d . .
H10A H 0.389384 0.729908 0.172169 0.061 Uiso 1 1 calc R U
H10B H 0.272959 0.716673 0.210615 0.061 Uiso 1 1 calc R U
H10C H 0.284591 0.727862 0.081428 0.061 Uiso 1 1 calc R U
C11 C 0.7998(4) 0.62170(13) 0.2908(4) 0.0181(10) Uani 1 1 d . .
C12 C 0.8383(4) 0.60334(13) 0.1995(4) 0.0171(10) Uani 1 1 d . .
C13 C 0.8388(4) 0.56790(13) 0.2003(4) 0.0206(11) Uani 1 1 d . .
C14 C 0.8023(4) 0.55232(13) 0.2990(4) 0.0212(11) Uani 1 1 d . .
H14 H 0.804626 0.528323 0.302727 0.025 Uiso 1 1 calc R U
C15 C 0.7633(4) 0.56953(13) 0.3912(4) 0.0198(10) Uani 1 1 d . .
C16 C 0.7609(4) 0.60505(13) 0.3854(4) 0.0175(10) Uani 1 1 d . .
C17 C 0.8741(5) 0.54708(14) 0.1026(5) 0.0284(13) Uani 1 1 d . .
H17A H 0.830623 0.553650 0.032606 0.043 Uiso 1 1 calc R U
H17B H 0.861865 0.523067 0.118017 0.043 Uiso 1 1 calc R U
H17C H 0.952869 0.550945 0.093367 0.043 Uiso 1 1 calc R U
C18 C 0.7251(5) 0.54986(14) 0.4915(5) 0.0268(12) Uani 1 1 d . .
H18A H 0.647513 0.555296 0.501729 0.040 Uiso 1 1 calc R U
H18B H 0.770863 0.555985 0.560515 0.040 Uiso 1 1 calc R U
H18C H 0.732209 0.525565 0.477198 0.040 Uiso 1 1 calc R U
C19 C 0.8709(4) 0.62732(14) 0.1144(4) 0.0200(10) Uani 1 1 d . .
C20 C 0.9484(5) 0.65068(14) -0.0360(5) 0.0258(12) Uani 1 1 d . .
H20A H 0.918076 0.651498 -0.116318 0.031 Uiso 1 1 calc R U
H20B H 1.029871 0.652946 -0.033813 0.031 Uiso 1 1 calc R U
C21 C 0.8974(4) 0.67961(14) 0.0347(4) 0.0206(11) Uani 1 1 d . .
C22 C 0.9827(4) 0.70533(13) 0.0804(4) 0.0223(11) Uani 1 1 d . .
H22A H 0.946974 0.722066 0.126922 0.033 Uiso 1 1 calc R U
H22B H 1.014689 0.716746 0.016586 0.033 Uiso 1 1 calc R U
H22C H 1.041454 0.693770 0.127068 0.033 Uiso 1 1 calc R U
C23 C 0.7982(4) 0.69658(14) -0.0293(5) 0.0256(12) Uani 1 1 d . .
H23A H 0.761925 0.711682 0.022473 0.038 Uiso 1 1 calc R U
H23B H 0.745575 0.679249 -0.058323 0.038 Uiso 1 1 calc R U
H23C H 0.823327 0.709699 -0.093145 0.038 Uiso 1 1 calc R U
C24 C 0.7197(4) 0.63030(13) 0.4618(4) 0.0172(10) Uani 1 1 d . .
C25 C 0.6306(5) 0.65472(14) 0.6001(5) 0.0263(12) Uani 1 1 d . .
H25A H 0.646350 0.657598 0.683271 0.032 Uiso 1 1 calc R U
H25B H 0.549525 0.655327 0.582217 0.032 Uiso 1 1 calc R U
C26 C 0.6881(4) 0.68222(13) 0.5345(4) 0.0198(10) Uani 1 1 d . .
C27 C 0.7892(5) 0.69590(15) 0.6019(5) 0.0277(12) Uani 1 1 d . .
H27A H 0.827967 0.711726 0.554564 0.042 Uiso 1 1 calc R U
H27B H 0.838783 0.677171 0.625280 0.042 Uiso 1 1 calc R U
H27C H 0.766569 0.707697 0.669606 0.042 Uiso 1 1 calc R U
C28 C 0.6100(4) 0.71102(14) 0.4962(5) 0.0267(12) Uani 1 1 d . .
H28A H 0.651290 0.728396 0.457690 0.040 Uiso 1 1 calc R U
H28B H 0.578233 0.720939 0.562760 0.040 Uiso 1 1 calc R U
H28C H 0.550443 0.702221 0.443589 0.040 Uiso 1 1 calc R U
Ir2 Ir 0.29763(2) 0.58971(2) 0.76657(2) 0.01998(5) Uani 1 1 d . .
O8 O 0.2409(3) 0.58689(9) 0.9260(3) 0.0264(9) Uani 1 1 d . .
O9 O 0.2618(5) 0.53147(11) 0.9547(4) 0.0579(16) Uani 1 1 d . .
O10 O 0.3532(3) 0.59585(9) 0.6072(3) 0.0237(8) Uani 1 1 d . .
O11 O 0.3911(6) 0.54196(13) 0.5727(4) 0.081(2) Uani 1 1 d . .
O12 O 0.0111(3) 0.64160(10) 0.6750(3) 0.0268(9) Uani 1 1 d . .
O13 O 0.5817(3) 0.63718(9) 0.8980(3) 0.0258(8) Uani 1 1 d . .
O14 O 0.2828(4) 0.53406(11) 0.7430(4) 0.0539(14) Uani 1 1 d . .
H14A H 0.299357 0.527885 0.811313 0.081 Uiso 1 1 d R U
H14B H 0.337817 0.531625 0.702973 0.081 Uiso 1 1 d R U
N3 N 0.1399(3) 0.60091(11) 0.7057(4) 0.0199(9) Uani 1 1 d . .
N4 N 0.4574(3) 0.59731(11) 0.8391(3) 0.0191(9) Uani 1 1 d . .
C29 C 0.2326(5) 0.55981(14) 0.9847(5) 0.0262(12) Uani 1 1 d . .
C30 C 0.1907(5) 0.56633(15) 1.0977(5) 0.0268(12) Uani 1 1 d . .
H30 H 0.175167 0.589214 1.115314 0.032 Uiso 1 1 calc R U
C31 C 0.1723(4) 0.54341(14) 1.1775(5) 0.0256(12) Uani 1 1 d . .
C32 C 0.1917(7) 0.50584(16) 1.1649(6) 0.0470(19) Uani 1 1 d . .
H32A H 0.247111 0.502071 1.109628 0.071 Uiso 1 1 calc R U
H32B H 0.122159 0.494794 1.138169 0.071 Uiso 1 1 calc R U
H32C H 0.218349 0.496318 1.238712 0.071 Uiso 1 1 calc R U
C33 C 0.1289(5) 0.55362(15) 1.2887(5) 0.0318(14) Uani 1 1 d . .
H33A H 0.108362 0.577594 1.285785 0.048 Uiso 1 1 calc R U
H33B H 0.186267 0.549956 1.350568 0.048 Uiso 1 1 calc R U
H33C H 0.063642 0.539960 1.302394 0.048 Uiso 1 1 calc R U
C34 C 0.3846(5) 0.57226(15) 0.5430(5) 0.0315(14) Uani 1 1 d . .
C35 C 0.4259(5) 0.58414(14) 0.4358(4) 0.0243(11) Uani 1 1 d . .
H35 H 0.433231 0.607937 0.428122 0.029 Uiso 1 1 calc R U
C36 C 0.4541(5) 0.56572(15) 0.3484(4) 0.0263(12) Uani 1 1 d . .
C37 C 0.4511(6) 0.52811(16) 0.3401(6) 0.0401(16) Uani 1 1 d . .
H37A H 0.404188 0.519023 0.397194 0.060 Uiso 1 1 calc R U
H37B H 0.526314 0.519120 0.353740 0.060 Uiso 1 1 calc R U
H37C H 0.420898 0.521472 0.263884 0.060 Uiso 1 1 calc R U
C38 C 0.4951(5) 0.58258(16) 0.2459(5) 0.0344(14) Uani 1 1 d . .
H38A H 0.509990 0.606488 0.262855 0.052 Uiso 1 1 calc R U
H38B H 0.438706 0.580794 0.182128 0.052 Uiso 1 1 calc R U
H38C H 0.563289 0.571525 0.225642 0.052 Uiso 1 1 calc R U
C39 C 0.2991(4) 0.63859(12) 0.7807(4) 0.0169(10) Uani 1 1 d . .
C40 C 0.2012(4) 0.65637(13) 0.7500(4) 0.0188(10) Uani 1 1 d . .
C41 C 0.1978(4) 0.69180(13) 0.7623(4) 0.0209(11) Uani 1 1 d . .
C42 C 0.2970(4) 0.70761(14) 0.8024(4) 0.0223(11) Uani 1 1 d . .
H42 H 0.296421 0.731501 0.810995 0.027 Uiso 1 1 calc R U
C43 C 0.3974(5) 0.69049(14) 0.8309(4) 0.0225(11) Uani 1 1 d . .
C44 C 0.3963(4) 0.65519(13) 0.8220(4) 0.0194(10) Uani 1 1 d . .
C45 C 0.0941(5) 0.71257(14) 0.7354(5) 0.0269(12) Uani 1 1 d . .
H45A H 0.112487 0.736682 0.740834 0.040 Uiso 1 1 calc R U
H45B H 0.039457 0.707090 0.789975 0.040 Uiso 1 1 calc R U
H45C H 0.063408 0.707363 0.658116 0.040 Uiso 1 1 calc R U
C46 C 0.4984(4) 0.71043(15) 0.8698(5) 0.0278(13) Uani 1 1 d . .
H46A H 0.558163 0.705323 0.820677 0.042 Uiso 1 1 calc R U
H46B H 0.521784 0.704361 0.948579 0.042 Uiso 1 1 calc R U
H46C H 0.481281 0.734640 0.865481 0.042 Uiso 1 1 calc R U
C47 C 0.1162(4) 0.63271(14) 0.7077(4) 0.0204(11) Uani 1 1 d . .
C48 C -0.0397(5) 0.61102(15) 0.6259(5) 0.0333(14) Uani 1 1 d . .
H48A H -0.043888 0.612076 0.541647 0.040 Uiso 1 1 calc R U
H48B H -0.115358 0.608088 0.650843 0.040 Uiso 1 1 calc R U
C49 C 0.0363(4) 0.58156(14) 0.6699(5) 0.0251(12) Uani 1 1 d . .
C50 C -0.0053(5) 0.56472(17) 0.7738(5) 0.0396(16) Uani 1 1 d . .
H50A H -0.006398 0.581225 0.835798 0.059 Uiso 1 1 calc R U
H50B H 0.043819 0.545926 0.797518 0.059 Uiso 1 1 calc R U
H50C H -0.080364 0.556099 0.755433 0.059 Uiso 1 1 calc R U
C51 C 0.0558(5) 0.55637(18) 0.5766(6) 0.0460(18) Uani 1 1 d . .
H51A H 0.104760 0.538321 0.607352 0.069 Uiso 1 1 calc R U
H51B H 0.090378 0.567870 0.514565 0.069 Uiso 1 1 calc R U
H51C H -0.015063 0.546603 0.547489 0.069 Uiso 1 1 calc R U
C52 C 0.4798(4) 0.62960(14) 0.8518(4) 0.0205(11) Uani 1 1 d . .
C53 C 0.6280(5) 0.60421(15) 0.9387(5) 0.0312(13) Uani 1 1 d . .
H53A H 0.621179 0.601528 1.021475 0.037 Uiso 1 1 calc R U
H53B H 0.707013 0.602294 0.923298 0.037 Uiso 1 1 calc R U
C54 C 0.5594(4) 0.57804(14) 0.8721(4) 0.0224(11) Uani 1 1 d . .
C55 C 0.5343(5) 0.54715(15) 0.9454(5) 0.0288(13) Uani 1 1 d . .
H55A H 0.493519 0.554429 1.009973 0.043 Uiso 1 1 calc R U
H55B H 0.603971 0.536449 0.973729 0.043 Uiso 1 1 calc R U
H55C H 0.489567 0.530886 0.899196 0.043 Uiso 1 1 calc R U
C56 C 0.6125(5) 0.56716(15) 0.7646(5) 0.0308(13) Uani 1 1 d . .
H56A H 0.624350 0.587048 0.717318 0.046 Uiso 1 1 calc R U
H56B H 0.563664 0.551169 0.721786 0.046 Uiso 1 1 calc R U
H56C H 0.683803 0.556250 0.785486 0.046 Uiso 1 1 calc R U

loop_
_atom_site_aniso_label
_atom_site_aniso_U_11
_atom_site_aniso_U_22
_atom_site_aniso_U_33
_atom_site_aniso_U_23
_atom_site_aniso_U_13
_atom_site_aniso_U_12
Ir1 0.01614(9) 0.01399(9) 0.01867(9) -0.00001(8) -0.00065(7) -0.00036(8)
O1 0.0217(18) 0.0154(18) 0.0233(18) -0.0020(15) -0.0022(15) -0.0022(14)
O2 0.025(2) 0.020(2) 0.039(2) -0.0046(17) 0.0003(18) -0.0019(16)
O3 0.0163(18) 0.022(2) 0.0229(19) 0.0034(15) -0.0027(14) 0.0045(14)
O4 0.025(2) 0.020(2) 0.043(2) -0.0087(18) -0.0111(18) 0.0047(16)
O5 0.0224(19) 0.021(2) 0.0226(19) 0.0012(15) 0.0043(15) 0.0032(15)
O6 0.026(2) 0.023(2) 0.0169(18) -0.0005(15) 0.0031(15) -0.0002(16)
O7 0.025(2) 0.0181(19) 0.028(2) -0.0019(16) -0.0018(16) 0.0002(15)
N1 0.017(2) 0.019(2) 0.021(2) 0.0028(17) 0.0024(17) -0.0004(17)
N2 0.014(2) 0.023(2) 0.015(2) -0.0018(17) -0.0001(16) -0.0001(17)
C1 0.027(3) 0.015(3) 0.019(2) -0.002(2) 0.004(2) -0.001(2)
C2 0.024(3) 0.021(3) 0.029(3) -0.002(2) 0.001(2) -0.004(2)
C3 0.024(3) 0.025(3) 0.029(3) -0.002(2) 0.000(2) -0.004(2)
C4 0.021(3) 0.030(3) 0.043(4) -0.002(3) -0.002(3) 0.005(2)
C5 0.021(3) 0.038(4) 0.041(4) -0.010(3) -0.001(3) -0.001(3)
C6 0.017(2) 0.016(2) 0.023(3) 0.001(2) 0.000(2) 0.0048(19)
C7 0.022(3) 0.026(3) 0.018(2) -0.002(2) 0.001(2) 0.005(2)
C8 0.024(3) 0.021(3) 0.016(2) 0.000(2) 0.000(2) 0.001(2)
C9 0.024(3) 0.030(3) 0.027(3) 0.000(2) 0.003(2) 0.001(2)
C10 0.033(4) 0.037(4) 0.051(4) -0.017(3) -0.005(3) 0.005(3)
C11 0.020(3) 0.018(3) 0.016(2) -0.0014(19) -0.002(2) -0.002(2)
C12 0.016(2) 0.016(2) 0.019(2) 0.0004(19) -0.0022(19) 0.0014(19)
C13 0.016(2) 0.018(3) 0.027(3) 0.000(2) 0.001(2) -0.001(2)
C14 0.019(3) 0.013(2) 0.031(3) 0.000(2) 0.000(2) -0.0031(19)
C15 0.015(2) 0.018(3) 0.026(3) 0.000(2) -0.002(2) 0.0005(19)
C16 0.017(2) 0.017(3) 0.018(2) -0.0011(19) -0.0017(19) 0.0000(19)
C17 0.036(3) 0.020(3) 0.029(3) -0.005(2) 0.005(3) 0.001(2)
C18 0.027(3) 0.021(3) 0.032(3) 0.006(2) -0.001(2) 0.001(2)
C19 0.016(2) 0.023(3) 0.020(2) -0.003(2) -0.0040(19) 0.002(2)
C20 0.027(3) 0.027(3) 0.024(3) 0.000(2) 0.005(2) -0.004(2)
C21 0.014(2) 0.025(3) 0.022(3) 0.006(2) -0.002(2) -0.001(2)
C22 0.020(3) 0.022(3) 0.024(3) 0.003(2) -0.002(2) -0.002(2)
C23 0.028(3) 0.023(3) 0.026(3) 0.007(2) -0.003(2) -0.001(2)
C24 0.014(2) 0.020(3) 0.018(2) 0.000(2) -0.0024(18) -0.0022(19)
C25 0.034(3) 0.022(3) 0.024(3) -0.004(2) 0.012(2) 0.002(2)
C26 0.019(2) 0.019(3) 0.022(3) -0.002(2) 0.003(2) 0.001(2)
C27 0.031(3) 0.028(3) 0.024(3) -0.004(2) 0.000(2) 0.000(2)
C28 0.024(3) 0.030(3) 0.027(3) -0.002(2) 0.001(2) 0.006(2)
Ir2 0.02257(10) 0.01640(10) 0.02113(10) -0.00231(8) 0.00265(8) -0.00003(8)
O8 0.035(2) 0.018(2) 0.027(2) -0.0007(16) 0.0089(17) 0.0006(17)
O9 0.109(5) 0.022(2) 0.048(3) 0.003(2) 0.043(3) 0.000(3)
O10 0.030(2) 0.019(2) 0.0224(19) -0.0044(15) 0.0060(16) 0.0006(16)
O11 0.169(7) 0.032(3) 0.050(3) -0.002(3) 0.059(4) 0.001(4)
O12 0.0208(19) 0.029(2) 0.029(2) -0.0030(17) -0.0059(16) -0.0020(16)
O13 0.025(2) 0.023(2) 0.029(2) 0.0042(16) -0.0049(16) 0.0011(16)
O14 0.097(4) 0.022(2) 0.046(3) -0.004(2) 0.028(3) 0.000(3)
N3 0.015(2) 0.020(2) 0.024(2) -0.0027(18) -0.0035(17) -0.0050(17)
N4 0.019(2) 0.019(2) 0.020(2) -0.0001(17) 0.0036(17) 0.0042(17)
C29 0.033(3) 0.021(3) 0.026(3) -0.002(2) 0.008(2) -0.001(2)
C30 0.031(3) 0.022(3) 0.028(3) -0.002(2) 0.007(2) -0.004(2)
C31 0.022(3) 0.024(3) 0.031(3) -0.005(2) 0.000(2) 0.001(2)
C32 0.084(6) 0.021(3) 0.037(4) 0.003(3) 0.017(4) 0.001(3)
C33 0.044(4) 0.027(3) 0.025(3) -0.002(2) 0.007(3) -0.002(3)
C34 0.052(4) 0.021(3) 0.022(3) -0.003(2) 0.006(3) 0.003(3)
C35 0.032(3) 0.018(3) 0.022(3) -0.001(2) -0.001(2) -0.004(2)
C36 0.027(3) 0.032(3) 0.019(3) -0.003(2) -0.003(2) 0.004(2)
C37 0.050(4) 0.033(4) 0.039(4) -0.009(3) 0.010(3) -0.003(3)
C38 0.033(3) 0.043(4) 0.027(3) 0.000(3) 0.005(3) -0.003(3)
C39 0.020(2) 0.015(2) 0.016(2) -0.0001(19) 0.0059(19) 0.000(2)
C40 0.018(2) 0.019(3) 0.019(2) -0.003(2) 0.002(2) 0.003(2)
C41 0.022(3) 0.019(3) 0.021(3) 0.000(2) -0.002(2) 0.003(2)
C42 0.027(3) 0.017(3) 0.023(3) 0.002(2) 0.003(2) 0.004(2)
C43 0.029(3) 0.022(3) 0.016(2) 0.000(2) -0.002(2) -0.002(2)
C44 0.020(3) 0.022(3) 0.016(2) -0.001(2) 0.0036(19) 0.001(2)
C45 0.029(3) 0.017(3) 0.034(3) 0.000(2) 0.000(2) 0.008(2)
C46 0.023(3) 0.027(3) 0.032(3) 0.000(2) -0.008(2) -0.005(2)
C47 0.017(2) 0.027(3) 0.017(2) -0.002(2) 0.004(2) 0.000(2)
C48 0.033(3) 0.029(3) 0.036(3) -0.007(3) -0.011(3) -0.006(3)
C49 0.021(3) 0.029(3) 0.025(3) -0.009(2) -0.001(2) -0.006(2)
C50 0.030(3) 0.046(4) 0.043(4) 0.000(3) 0.004(3) -0.012(3)
C51 0.037(4) 0.050(5) 0.051(4) -0.026(4) 0.006(3) -0.011(3)
C52 0.019(3) 0.026(3) 0.016(2) 0.001(2) -0.001(2) 0.001(2)
C53 0.025(3) 0.031(3) 0.036(3) 0.001(3) -0.008(3) 0.006(2)
C54 0.020(3) 0.025(3) 0.023(3) 0.003(2) 0.005(2) 0.007(2)
C55 0.028(3) 0.032(3) 0.027(3) 0.009(3) 0.010(2) 0.005(2)
C56 0.028(3) 0.029(3) 0.036(3) 0.004(3) 0.009(3) 0.008(3)

loop_
_atom_type_symbol
_atom_type_description
_atom_type_scat_dispersion_real
_atom_type_scat_dispersion_imag
_atom_type_scat_source
C C 0.0033 0.0016 'International Tables Vol C Tables 4.2.6.8 and 6.1.1.4'
H H 0.0000 0.0000 'International Tables Vol C Tables 4.2.6.8 and 6.1.1.4'
N N 0.0061 0.0033 'International Tables Vol C Tables 4.2.6.8 and 6.1.1.4'
O O 0.0106 0.0060 'International Tables Vol C Tables 4.2.6.8 and 6.1.1.4'
Ir Ir -1.4442 7.9887 'International Tables Vol C Tables 4.2.6.8 and 6.1.1.4'

loop_
_geom_angle_atom_site_label_1
_geom_angle_atom_site_label_2
_geom_angle_atom_site_label_3
_geom_angle
C11 Ir1 O3 85.37(17)
C11 Ir1 N1 79.55(19)
O3 Ir1 N1 88.72(15)
C11 Ir1 O1 89.69(17)
O3 Ir1 O1 174.55(14)
N1 Ir1 O1 88.11(15)
C11 Ir1 N2 79.36(19)
O3 Ir1 N2 89.78(15)
N1 Ir1 N2 158.91(17)
O1 Ir1 N2 91.58(15)
C11 Ir1 O7 174.45(17)
O3 Ir1 O7 91.34(14)
N1 Ir1 O7 95.93(15)
O1 Ir1 O7 93.39(14)
N2 Ir1 O7 105.14(15)
C1 O1 Ir1 123.3(3)
C6 O3 Ir1 125.2(3)
C19 O5 C20 106.5(4)
C24 O6 C25 105.4(4)
Ir1 O7 H7A 97.2
Ir1 O7 H7B 100.4
H7A O7 H7B 116.7
C19 N1 C21 111.2(4)
C19 N1 Ir1 113.3(3)
C21 N1 Ir1 135.4(3)
C24 N2 C26 107.9(4)
C24 N2 Ir1 112.5(3)
C26 N2 Ir1 139.3(3)
O2 C1 O1 126.1(5)
O2 C1 C2 116.8(5)
O1 C1 C2 117.1(5)
C3 C2 C1 129.6(5)
C3 C2 H2 115.2
C1 C2 H2 115.2
C2 C3 C4 127.8(5)
C2 C3 C5 119.4(5)
C4 C3 C5 112.7(5)
C3 C4 H4A 109.5
C3 C4 H4B 109.5
H4A C4 H4B 109.5
C3 C4 H4C 109.5
H4A C4 H4C 109.5
H4B C4 H4C 109.5
C3 C5 H5A 109.5
C3 C5 H5B 109.5
H5A C5 H5B 109.5
C3 C5 H5C 109.5
H5A C5 H5C 109.5
H5B C5 H5C 109.5
O4 C6 O3 125.8(5)
O4 C6 C7 123.2(5)
O3 C6 C7 110.9(4)
C8 C7 C6 129.0(5)
C8 C7 H7 115.5
C6 C7 H7 115.5
C7 C8 C10 125.5(5)
C7 C8 C9 120.2(5)
C10 C8 C9 114.3(5)
C8 C9 H9A 109.5
C8 C9 H9B 109.5
H9A C9 H9B 109.5
C8 C9 H9C 109.5
H9A C9 H9C 109.5
H9B C9 H9C 109.5
C8 C10 H10A 109.5
C8 C10 H10B 109.5
H10A C10 H10B 109.5
C8 C10 H10C 109.5
H10A C10 H10C 109.5
H10B C10 H10C 109.5
C16 C11 C12 121.0(5)
C16 C11 Ir1 119.7(4)
C12 C11 Ir1 119.2(4)
C13 C12 C11 120.8(5)
C13 C12 C19 130.9(5)
C11 C12 C19 108.2(4)
C12 C13 C14 116.1(5)
C12 C13 C17 122.9(5)
C14 C13 C17 120.9(5)
C15 C14 C13 124.9(5)
C15 C14 H14 117.6
C13 C14 H14 117.6
C14 C15 C16 117.2(5)
C14 C15 C18 119.8(5)
C16 C15 C18 123.0(5)
C11 C16 C15 120.0(5)
C11 C16 C24 108.6(4)
C15 C16 C24 131.4(5)
C13 C17 H17A 109.5
C13 C17 H17B 109.5
H17A C17 H17B 109.5
C13 C17 H17C 109.5
H17A C17 H17C 109.5
H17B C17 H17C 109.5
C15 C18 H18A 109.5
C15 C18 H18B 109.5
H18A C18 H18B 109.5
C15 C18 H18C 109.5
H18A C18 H18C 109.5
H18B C18 H18C 109.5
N1 C19 O5 115.6(5)
N1 C19 C12 119.6(5)
O5 C19 C12 124.8(5)
O5 C20 C21 106.0(4)
O5 C20 H20A 110.5
C21 C20 H20A 110.5
O5 C20 H20B 110.5
C21 C20 H20B 110.5
H20A C20 H20B 108.7
N1 C21 C22 109.5(4)
N1 C21 C23 109.1(4)
C22 C21 C23 111.8(4)
N1 C21 C20 99.9(4)
C22 C21 C20 113.1(4)
C23 C21 C20 112.7(4)
C21 C22 H22A 109.5
C21 C22 H22B 109.5
H22A C22 H22B 109.5
C21 C22 H22C 109.5
H22A C22 H22C 109.5
H22B C22 H22C 109.5
C21 C23 H23A 109.5
C21 C23 H23B 109.5
H23A C23 H23B 109.5
C21 C23 H23C 109.5
H23A C23 H23C 109.5
H23B C23 H23C 109.5
N2 C24 O6 116.3(4)
N2 C24 C16 119.7(4)
O6 C24 C16 123.9(5)
O6 C25 C26 104.4(4)
O6 C25 H25A 110.9
C26 C25 H25A 110.9
O6 C25 H25B 110.9
C26 C25 H25B 110.9
H25A C25 H25B 108.9
N2 C26 C27 109.0(4)
N2 C26 C28 111.9(4)
C27 C26 C28 110.4(5)
N2 C26 C25 100.9(4)
C27 C26 C25 111.7(5)
C28 C26 C25 112.6(4)
C26 C27 H27A 109.5
C26 C27 H27B 109.5
H27A C27 H27B 109.5
C26 C27 H27C 109.5
H27A C27 H27C 109.5
H27B C27 H27C 109.5
C26 C28 H28A 109.5
C26 C28 H28B 109.5
H28A C28 H28B 109.5
C26 C28 H28C 109.5
H28A C28 H28C 109.5
H28B C28 H28C 109.5
C39 Ir2 N3 79.41(19)
C39 Ir2 O8 88.69(17)
N3 Ir2 O8 88.03(17)
C39 Ir2 O10 87.68(17)
N3 Ir2 O10 90.83(16)
O8 Ir2 O10 176.33(15)
C39 Ir2 N4 79.55(19)
N3 Ir2 N4 158.89(17)
O8 Ir2 N4 89.77(16)
O10 Ir2 N4 90.05(16)
C39 Ir2 O14 175.4(2)
N3 Ir2 O14 96.07(19)
O8 Ir2 O14 91.76(16)
O10 Ir2 O14 91.83(15)
N4 Ir2 O14 104.98(19)
C29 O8 Ir2 125.8(3)
C34 O10 Ir2 125.9(4)
C47 O12 C48 105.0(4)
C52 O13 C53 104.4(4)
Ir2 O14 H14A 98.9
Ir2 O14 H14B 97.0
H14A O14 H14B 110.6
C47 N3 C49 108.6(4)
C47 N3 Ir2 114.1(3)
C49 N3 Ir2 136.8(4)
C52 N4 C54 108.1(4)
C52 N4 Ir2 111.4(3)
C54 N4 Ir2 140.2(3)
O9 C29 O8 124.6(5)
O9 C29 C30 122.6(5)
O8 C29 C30 112.7(5)
C31 C30 C29 126.8(5)
C31 C30 H30 116.6
C29 C30 H30 116.6
C30 C31 C33 121.2(5)
C30 C31 C32 124.2(5)
C33 C31 C32 114.6(5)
C31 C32 H32A 109.5
C31 C32 H32B 109.5
H32A C32 H32B 109.5
C31 C32 H32C 109.5
H32A C32 H32C 109.5
H32B C32 H32C 109.5
C31 C33 H33A 109.5
C31 C33 H33B 109.5
H33A C33 H33B 109.5
C31 C33 H33C 109.5
H33A C33 H33C 109.5
H33B C33 H33C 109.5
O11 C34 O10 123.4(5)
O11 C34 C35 122.0(5)
O10 C34 C35 114.2(5)
C36 C35 C34 127.9(5)
C36 C35 H35 116.0
C34 C35 H35 116.0
C35 C36 C37 126.4(5)
C35 C36 C38 120.1(6)
C37 C36 C38 113.6(5)
C36 C37 H37A 109.5
C36 C37 H37B 109.5
H37A C37 H37B 109.5
C36 C37 H37C 109.5
H37A C37 H37C 109.5
H37B C37 H37C 109.5
C36 C38 H38A 109.5
C36 C38 H38B 109.5
H38A C38 H38B 109.5
C36 C38 H38C 109.5
H38A C38 H38C 109.5
H38B C38 H38C 109.5
C40 C39 C44 121.8(5)
C40 C39 Ir2 118.4(4)
C44 C39 Ir2 119.8(4)
C39 C40 C41 120.1(5)
C39 C40 C47 109.3(4)
C41 C40 C47 130.6(5)
C42 C41 C40 116.5(5)
C42 C41 C45 120.3(5)
C40 C41 C45 123.2(5)
C41 C42 C43 124.6(5)
C41 C42 H42 117.7
C43 C42 H42 117.7
C44 C43 C42 117.2(5)
C44 C43 C46 123.4(5)
C42 C43 C46 119.4(5)
C43 C44 C39 119.7(5)
C43 C44 C52 132.3(5)
C39 C44 C52 108.0(5)
C41 C45 H45A 109.5
C41 C45 H45B 109.5
H45A C45 H45B 109.5
C41 C45 H45C 109.5
H45A C45 H45C 109.5
H45B C45 H45C 109.5
C43 C46 H46A 109.5
C43 C46 H46B 109.5
H46A C46 H46B 109.5
C43 C46 H46C 109.5
H46A C46 H46C 109.5
H46B C46 H46C 109.5
N3 C47 O12 117.1(5)
N3 C47 C40 118.8(5)
O12 C47 C40 124.1(5)
O12 C48 C49 105.5(4)
O12 C48 H48A 110.6
C49 C48 H48A 110.6
O12 C48 H48B 110.6
C49 C48 H48B 110.6
H48A C48 H48B 108.8
N3 C49 C50 108.5(4)
N3 C49 C51 111.5(5)
C50 C49 C51 112.1(5)
N3 C49 C48 100.0(4)
C50 C49 C48 112.1(5)
C51 C49 C48 111.9(5)
C49 C50 H50A 109.5
C49 C50 H50B 109.5
H50A C50 H50B 109.5
C49 C50 H50C 109.5
H50A C50 H50C 109.5
H50B C50 H50C 109.5
C49 C51 H51A 109.5
C49 C51 H51B 109.5
H51A C51 H51B 109.5
C49 C51 H51C 109.5
H51A C51 H51C 109.5
H51B C51 H51C 109.5
N4 C52 O13 116.0(5)
N4 C52 C44 121.0(5)
O13 C52 C44 122.9(5)
O13 C53 C54 104.7(4)
O13 C53 H53A 110.8
C54 C53 H53A 110.8
O13 C53 H53B 110.8
C54 C53 H53B 110.8
H53A C53 H53B 108.9
N4 C54 C53 101.6(4)
N4 C54 C56 108.8(4)
C53 C54 C56 112.0(5)
N4 C54 C55 111.2(4)
C53 C54 C55 112.1(5)
C56 C54 C55 110.8(5)
C54 C55 H55A 109.5
C54 C55 H55B 109.5
H55A C55 H55B 109.5
C54 C55 H55C 109.5
H55A C55 H55C 109.5
H55B C55 H55C 109.5
C54 C56 H56A 109.5
C54 C56 H56B 109.5
H56A C56 H56B 109.5
C54 C56 H56C 109.5
H56A C56 H56C 109.5
H56B C56 H56C 109.5

loop_
_geom_bond_atom_site_label_1
_geom_bond_atom_site_label_2
_geom_bond_distance
Ir1 C11 1.931(5)
Ir1 O3 2.037(3)
Ir1 N1 2.043(4)
Ir1 O1 2.070(4)
Ir1 N2 2.074(4)
Ir1 O7 2.216(4)
O1 C1 1.293(6)
O2 C1 1.243(6)
O3 C6 1.304(6)
O4 C6 1.245(6)
O5 C19 1.351(6)
O5 C20 1.469(6)
O6 C24 1.341(6)
O6 C25 1.470(6)
O7 H7A 0.8501
O7 H7B 0.8500
N1 C19 1.296(6)
N1 C21 1.491(6)
N2 C24 1.304(6)
N2 C26 1.497(6)
C1 C2 1.499(7)
C2 C3 1.330(8)
C2 H2 0.9500
C3 C4 1.495(8)
C3 C5 1.527(8)
C4 H4A 0.9800
C4 H4B 0.9800
C4 H4C 0.9800
C5 H5A 0.9800
C5 H5B 0.9800
C5 H5C 0.9800
C6 C7 1.485(7)
C7 C8 1.338(7)
C7 H7 0.9500
C8 C10 1.489(8)
C8 C9 1.503(7)
C9 H9A 0.9800
C9 H9B 0.9800
C9 H9C 0.9800
C10 H10A 0.9800
C10 H10B 0.9800
C10 H10C 0.9800
C11 C16 1.404(7)
C11 C12 1.405(7)
C12 C13 1.401(7)
C12 C19 1.455(7)
C13 C14 1.415(7)
C13 C17 1.502(7)
C14 C15 1.392(7)
C14 H14 0.9500
C15 C16 1.406(7)
C15 C18 1.515(7)
C16 C24 1.457(7)
C17 H17A 0.9800
C17 H17B 0.9800
C17 H17C 0.9800
C18 H18A 0.9800
C18 H18B 0.9800
C18 H18C 0.9800
C20 C21 1.567(7)
C20 H20A 0.9900
C20 H20B 0.9900
C21 C22 1.520(7)
C21 C23 1.527(7)
C22 H22A 0.9800
C22 H22B 0.9800
C22 H22C 0.9800
C23 H23A 0.9800
C23 H23B 0.9800
C23 H23C 0.9800
C25 C26 1.531(7)
C25 H25A 0.9900
C25 H25B 0.9900
C26 C27 1.510(7)
C26 C28 1.527(7)
C27 H27A 0.9800
C27 H27B 0.9800
C27 H27C 0.9800
C28 H28A 0.9800
C28 H28B 0.9800
C28 H28C 0.9800
Ir2 C39 1.940(5)
Ir2 N3 2.040(4)
Ir2 O8 2.048(4)
Ir2 O10 2.054(4)
Ir2 N4 2.079(4)
Ir2 O14 2.224(4)
O8 C29 1.282(6)
O9 C29 1.234(7)
O10 C34 1.276(6)
O11 C34 1.249(7)
O12 C47 1.350(6)
O12 C48 1.457(7)
O13 C52 1.346(6)
O13 C53 1.485(7)
O14 H14A 0.8500
O14 H14B 0.8499
N3 C47 1.290(7)
N3 C49 1.504(6)
N4 C52 1.311(7)
N4 C54 1.479(6)
C29 C30 1.482(7)
C30 C31 1.336(8)
C30 H30 0.9500
C31 C33 1.502(7)
C31 C32 1.513(8)
C32 H32A 0.9800
C32 H32B 0.9800
C32 H32C 0.9800
C33 H33A 0.9800
C33 H33B 0.9800
C33 H33C 0.9800
C34 C35 1.468(8)
C35 C36 1.326(7)
C35 H35 0.9500
C36 C37 1.490(8)
C36 C38 1.495(8)
C37 H37A 0.9800
C37 H37B 0.9800
C37 H37C 0.9800
C38 H38A 0.9800
C38 H38B 0.9800
C38 H38C 0.9800
C39 C40 1.402(7)
C39 C44 1.404(7)
C40 C41 1.409(7)
C40 C47 1.452(7)
C41 C42 1.405(7)
C41 C45 1.515(7)
C42 C43 1.411(7)
C42 H42 0.9500
C43 C44 1.400(7)
C43 C46 1.498(7)
C44 C52 1.455(7)
C45 H45A 0.9800
C45 H45B 0.9800
C45 H45C 0.9800
C46 H46A 0.9800
C46 H46B 0.9800
C46 H46C 0.9800
C48 C49 1.550(8)
C48 H48A 0.9900
C48 H48B 0.9900
C49 C50 1.512(8)
C49 C51 1.514(8)
C50 H50A 0.9800
C50 H50B 0.9800
C50 H50C 0.9800
C51 H51A 0.9800
C51 H51B 0.9800
C51 H51C 0.9800
C53 C54 1.510(8)
C53 H53A 0.9900
C53 H53B 0.9900
C54 C56 1.524(7)
C54 C55 1.538(7)
C55 H55A 0.9800
C55 H55B 0.9800
C55 H55C 0.9800
C56 H56A 0.9800
C56 H56B 0.9800
C56 H56C 0.9800

loop_
_geom_hbond_atom_site_label_D
_geom_hbond_atom_site_label_H
_geom_hbond_atom_site_label_A
_geom_hbond_distance_DH
_geom_hbond_distance_HA
_geom_hbond_distance_DA
_geom_hbond_angle_DHA
_geom_hbond_publ_flag
O7 H7A O4 0.85 1.80 2.581(5) 152.5 yes
O7 H7B O2 0.85 1.81 2.582(5) 149.5 yes
O14 H14A O9 0.85 1.79 2.525(6) 144.3 yes
O14 H14B O11 0.85 1.76 2.495(7) 144.3 yes

loop_
_geom_torsion_atom_site_label_1
_geom_torsion_atom_site_label_2
_geom_torsion_atom_site_label_3
_geom_torsion_atom_site_label_4
_geom_torsion
Ir1 O1 C1 O2 9.9(7)
Ir1 O1 C1 C2 -171.4(3)
O2 C1 C2 C3 -177.6(6)
O1 C1 C2 C3 3.5(9)
C1 C2 C3 C4 -0.5(10)
C1 C2 C3 C5 177.8(5)
Ir1 O3 C6 O4 4.8(8)
Ir1 O3 C6 C7 -173.7(3)
O4 C6 C7 C8 -4.8(9)
O3 C6 C7 C8 173.8(5)
C6 C7 C8 C10 1.2(9)
C6 C7 C8 C9 -177.7(5)
C16 C11 C12 C13 0.0(7)
Ir1 C11 C12 C13 -175.0(4)
C16 C11 C12 C19 179.0(4)
Ir1 C11 C12 C19 4.0(6)
C11 C12 C13 C14 -2.1(7)
C19 C12 C13 C14 179.2(5)
C11 C12 C13 C17 177.1(5)
C19 C12 C13 C17 -1.6(9)
C12 C13 C14 C15 2.4(8)
C17 C13 C14 C15 -176.8(5)
C13 C14 C15 C16 -0.4(8)
C13 C14 C15 C18 179.2(5)
C12 C11 C16 C15 2.0(7)
Ir1 C11 C16 C15 176.9(4)
C12 C11 C16 C24 -176.1(4)
Ir1 C11 C16 C24 -1.1(6)
C14 C15 C16 C11 -1.8(7)
C18 C15 C16 C11 178.6(5)
C14 C15 C16 C24 175.8(5)
C18 C15 C16 C24 -3.8(8)
C21 N1 C19 O5 1.3(6)
Ir1 N1 C19 O5 -179.1(3)
C21 N1 C19 C12 179.5(4)
Ir1 N1 C19 C12 -0.9(6)
C20 O5 C19 N1 4.5(6)
C20 O5 C19 C12 -173.6(5)
C13 C12 C19 N1 177.0(5)
C11 C12 C19 N1 -1.8(6)
C13 C12 C19 O5 -5.0(9)
C11 C12 C19 O5 176.2(4)
C19 O5 C20 C21 -7.9(5)
C19 N1 C21 C22 -125.0(5)
Ir1 N1 C21 C22 55.6(6)
C19 N1 C21 C23 112.4(5)
Ir1 N1 C21 C23 -67.1(6)
C19 N1 C21 C20 -6.0(5)
Ir1 N1 C21 C20 174.6(4)
O5 C20 C21 N1 8.1(5)
O5 C20 C21 C22 124.5(5)
O5 C20 C21 C23 -107.5(5)
C26 N2 C24 O6 5.0(6)
Ir1 N2 C24 O6 -179.6(3)
C26 N2 C24 C16 -174.0(4)
Ir1 N2 C24 C16 1.5(6)
C25 O6 C24 N2 10.1(6)
C25 O6 C24 C16 -171.0(5)
C11 C16 C24 N2 -0.3(6)
C15 C16 C24 N2 -178.1(5)
C11 C16 C24 O6 -179.2(4)
C15 C16 C24 O6 3.0(8)
C24 O6 C25 C26 -20.0(5)
C24 N2 C26 C27 100.9(5)
Ir1 N2 C26 C27 -72.7(6)
C24 N2 C26 C28 -136.7(5)
Ir1 N2 C26 C28 49.7(7)
C24 N2 C26 C25 -16.8(5)
Ir1 N2 C26 C25 169.6(4)
O6 C25 C26 N2 21.8(5)
O6 C25 C26 C27 -93.8(5)
O6 C25 C26 C28 141.2(4)
Ir2 O8 C29 O9 2.8(9)
Ir2 O8 C29 C30 178.9(3)
O9 C29 C30 C31 -4.3(10)
O8 C29 C30 C31 179.5(6)
C29 C30 C31 C33 -179.7(5)
C29 C30 C31 C32 -0.2(10)
Ir2 O10 C34 O11 -4.1(10)
Ir2 O10 C34 C35 -176.9(4)
O11 C34 C35 C36 13.9(11)
O10 C34 C35 C36 -173.1(6)
C34 C35 C36 C37 -0.6(10)
C34 C35 C36 C38 -179.8(6)
C44 C39 C40 C41 -1.3(7)
Ir2 C39 C40 C41 178.0(4)
C44 C39 C40 C47 178.5(4)
Ir2 C39 C40 C47 -2.2(6)
C39 C40 C41 C42 2.1(7)
C47 C40 C41 C42 -177.6(5)
C39 C40 C41 C45 -177.5(5)
C47 C40 C41 C45 2.8(9)
C40 C41 C42 C43 -0.3(8)
C45 C41 C42 C43 179.3(5)
C41 C42 C43 C44 -2.3(8)
C41 C42 C43 C46 178.3(5)
C42 C43 C44 C39 3.1(7)
C46 C43 C44 C39 -177.6(5)
C42 C43 C44 C52 -174.6(5)
C46 C43 C44 C52 4.7(9)
C40 C39 C44 C43 -1.4(7)
Ir2 C39 C44 C43 179.3(4)
C40 C39 C44 C52 176.8(4)
Ir2 C39 C44 C52 -2.5(6)
C49 N3 C47 O12 -2.5(6)
Ir2 N3 C47 O12 -176.1(3)
C49 N3 C47 C40 174.5(4)
Ir2 N3 C47 C40 0.8(6)
C48 O12 C47 N3 -10.4(6)
C48 O12 C47 C40 172.9(5)
C39 C40 C47 N3 0.8(7)
C41 C40 C47 N3 -179.5(5)
C39 C40 C47 O12 177.5(4)
C41 C40 C47 O12 -2.8(9)
C47 O12 C48 C49 17.9(6)
C47 N3 C49 C50 -104.5(5)
Ir2 N3 C49 C50 67.0(6)
C47 N3 C49 C51 131.5(5)
Ir2 N3 C49 C51 -56.9(7)
C47 N3 C49 C48 13.1(5)
Ir2 N3 C49 C48 -175.4(4)
O12 C48 C49 N3 -18.5(5)
O12 C48 C49 C50 96.4(5)
O12 C48 C49 C51 -136.7(5)
C54 N4 C52 O13 -5.0(6)
Ir2 N4 C52 O13 -179.8(3)
C54 N4 C52 C44 177.8(4)
Ir2 N4 C52 C44 2.9(6)
C53 O13 C52 N4 -10.1(6)
C53 O13 C52 C44 167.1(5)
C43 C44 C52 N4 177.4(5)
C39 C44 C52 N4 -0.5(7)
C43 C44 C52 O13 0.3(9)
C39 C44 C52 O13 -177.6(4)
C52 O13 C53 C54 20.3(5)
C52 N4 C54 C53 17.2(5)
Ir2 N4 C54 C53 -170.3(4)
C52 N4 C54 C56 -101.1(5)
Ir2 N4 C54 C56 71.4(6)
C52 N4 C54 C55 136.7(5)
Ir2 N4 C54 C55 -50.8(7)
O13 C53 C54 N4 -22.3(5)
O13 C53 C54 C56 93.6(5)
O13 C53 C54 C55 -141.1(4)
